data_4134080
loop_
_publ_author_name
'Wang, Jin'
'Hong, Benke'
'Hu, Dachao'
'Kadonaga, Yuichiro'
'Tang, Ruyao'
'Lei, Xiaoguang'

_publ_section_title
;
 Protecting-Group-Free Syntheses of <i>ent</i>-Kaurane Diterpenoids:
 [3+2+1] Cycloaddition/Cycloalkenylation Approach.
;
_journal_name_full 'Journal of the American Chemical Society'
_journal_paper_doi 10.1021/jacs.9b13722
_journal_year 2020
_chemical_formula_sum 'C20 H30 O2'
_chemical_formula_weight 302.44
_space_group_crystal_system monoclinic
_space_group_IT_number 14
_space_group_name_Hall '-P 2ybc'
_space_group_name_H-M_alt 'P 1 21/c 1'
_atom_sites_solution_hydrogens geom
_atom_sites_solution_primary dual
_audit_creation_method SHELXL-2014/7
_cell_angle_alpha 90
_cell_angle_beta 102.596(2)
_cell_angle_gamma 90
_cell_formula_units_Z 8
_cell_length_a 20.4927(5)
_cell_length_b 13.2198(3)
_cell_length_c 12.8593(3)
_cell_measurement_reflns_used 8393
_cell_measurement_temperature 180.00(10)
_cell_measurement_theta_max 29.5150
_cell_measurement_theta_min 2.3120
_cell_volume 3399.86(14)
_computing_structure_refinement 'SHELXL-2014/7 (Sheldrick, 2014)'
_diffrn_ambient_environment N~2~
_diffrn_ambient_temperature 180.00(10)
_diffrn_detector 'CCD plate'
_diffrn_measured_fraction_theta_full 0.999
_diffrn_measured_fraction_theta_max 0.997
_diffrn_measurement_device 'four-circle diffractometer'
_diffrn_measurement_device_type 'XtaLAB AFC12 (RINC): Kappa single'
_diffrn_radiation_monochromator graphite
_diffrn_radiation_probe x-ray
_diffrn_radiation_type 'Mo K\a'
_diffrn_radiation_wavelength 0.71073
_diffrn_reflns_av_R_equivalents 0.0361
_diffrn_reflns_av_unetI/netI 0.0420
_diffrn_reflns_Laue_measured_fraction_full 0.999
_diffrn_reflns_Laue_measured_fraction_max 0.997
_diffrn_reflns_limit_h_max 26
_diffrn_reflns_limit_h_min -26
_diffrn_reflns_limit_k_max 15
_diffrn_reflns_limit_k_min -17
_diffrn_reflns_limit_l_max 16
_diffrn_reflns_limit_l_min -16
_diffrn_reflns_number 27165
_diffrn_reflns_point_group_measured_fraction_full 0.999
_diffrn_reflns_point_group_measured_fraction_max 0.997
_diffrn_reflns_theta_full 25.242
_diffrn_reflns_theta_max 27.484
_diffrn_reflns_theta_min 2.307
_diffrn_source 'fine-focus sealed X-ray tube'
_diffrn_source_type 'Enhance (Mo) X-ray Source'
_exptl_absorpt_coefficient_mu 0.074
_exptl_absorpt_correction_T_max 1.00000
_exptl_absorpt_correction_T_min 0.70434
_exptl_absorpt_correction_type multi-scan
_exptl_absorpt_process_details
;
CrysAlisPro 1.171.39.29a (Rigaku Oxford Diffraction, 2015)
Empirical absorption correction using spherical harmonics,
 implemented in SCALE3 ABSPACK scaling algorithm.
;
_exptl_crystal_colour colorless
_exptl_crystal_density_diffrn 1.182
_exptl_crystal_description block
_exptl_crystal_F_000 1328
_exptl_crystal_size_max 0.24
_exptl_crystal_size_mid 0.22
_exptl_crystal_size_min 0.18
_refine_diff_density_max 0.348
_refine_diff_density_min -0.272
_refine_diff_density_rms 0.067
_refine_ls_extinction_method none
_refine_ls_goodness_of_fit_ref 1.058
_refine_ls_hydrogen_treatment constr
_refine_ls_matrix_type full
_refine_ls_number_parameters 407
_refine_ls_number_reflns 7778
_refine_ls_number_restraints 0
_refine_ls_restrained_S_all 1.058
_refine_ls_R_factor_all 0.0687
_refine_ls_R_factor_gt 0.0485
_refine_ls_shift/su_max 0.001
_refine_ls_shift/su_mean 0.000
_refine_ls_structure_factor_coef Fsqd
_refine_ls_weighting_details 'w=1/[\s^2^(Fo^2^)+(0.0706P)^2^+0.6027P] where P=(Fo^2^+2Fc^2^)/3'
_refine_ls_weighting_scheme calc
_refine_ls_wR_factor_gt 0.1279
_refine_ls_wR_factor_ref 0.1381
_reflns_Friedel_coverage 0.000
_reflns_number_gt 5919
_reflns_number_total 7778
_reflns_threshold_expression 'I > 2\s(I)'
_cod_data_source_file ja9b13722_si_009.cif
_cod_data_source_block 3
_cod_original_sg_symbol_H-M 'P 21/c'
_cod_database_code 4134080
_shelx_shelxl_version_number 2014/7
_shelx_space_group_comment
;
The symmetry employed for this shelxl refinement is uniquely defined
by the following loop, which should always be used as a source of
symmetry information in preference to the above space-group names.
They are only intended as comments.
;

loop_
_space_group_symop_operation_xyz
'x, y, z'
'-x, y+1/2, -z+1/2'
'-x, -y, -z'
'x, -y-1/2, z-1/2'

loop_
_atom_site_label
_atom_site_type_symbol
_atom_site_fract_x
_atom_site_fract_y
_atom_site_fract_z
_atom_site_U_iso_or_equiv
_atom_site_adp_type
_atom_site_occupancy
_atom_site_site_symmetry_order
_atom_site_calc_flag
_atom_site_refinement_flags_posn
_atom_site_refinement_flags_adp
O1 O 0.84115(5) 0.42844(8) 0.71514(8) 0.0320(2) Uani 1 1 d . .
H1 H 0.8397 0.3900 0.7646 0.048 Uiso 1 1 calc R U
O2 O 0.66742(5) 0.65691(10) 0.56160(10) 0.0525(4) Uani 1 1 d . .
O3 O 0.66232(5) 0.53426(10) 0.74013(10) 0.0490(3) Uani 1 1 d . .
H3 H 0.6586 0.5668 0.6848 0.073 Uiso 1 1 calc R U
O4 O 0.83350(5) 0.29615(9) 0.88330(10) 0.0430(3) Uani 1 1 d . .
C1 C 0.88798(6) 0.50729(10) 0.75164(10) 0.0236(3) Uani 1 1 d . .
H1A H 0.8671 0.5561 0.7917 0.028 Uiso 1 1 calc R U
C2 C 0.94999(7) 0.46491(11) 0.82564(11) 0.0268(3) Uani 1 1 d . .
H2A H 0.9374 0.4338 0.8867 0.032 Uiso 1 1 calc R U
H2B H 0.9693 0.4129 0.7885 0.032 Uiso 1 1 calc R U
C3 C 1.00184(7) 0.54619(11) 0.86381(11) 0.0281(3) Uani 1 1 d . .
H3A H 1.0400 0.5161 0.9118 0.034 Uiso 1 1 calc R U
H3B H 0.9830 0.5967 0.9035 0.034 Uiso 1 1 calc R U
C4 C 1.02544(7) 0.59804(11) 0.77166(11) 0.0268(3) Uani 1 1 d . .
C5 C 0.96304(6) 0.63766(10) 0.69016(10) 0.0231(3) Uani 1 1 d . .
H5 H 0.9447 0.6912 0.7281 0.028 Uiso 1 1 calc R U
C6 C 0.90379(6) 0.56190(10) 0.65324(10) 0.0212(3) Uani 1 1 d . .
C7 C 1.06906(8) 0.68858(13) 0.81765(14) 0.0438(4) Uani 1 1 d . .
H7A H 1.0421 0.7382 0.8431 0.066 Uiso 1 1 calc R U
H7B H 1.0884 0.7180 0.7631 0.066 Uiso 1 1 calc R U
H7C H 1.1040 0.6663 0.8756 0.066 Uiso 1 1 calc R U
C8 C 1.06962(8) 0.52439(13) 0.72506(13) 0.0372(4) Uani 1 1 d . .
H8A H 1.1071 0.5044 0.7799 0.056 Uiso 1 1 calc R U
H8B H 1.0853 0.5571 0.6685 0.056 Uiso 1 1 calc R U
H8C H 1.0440 0.4657 0.6977 0.056 Uiso 1 1 calc R U
C9 C 0.91817(7) 0.48085(10) 0.57431(11) 0.0282(3) Uani 1 1 d . .
H9A H 0.9403 0.4241 0.6134 0.042 Uiso 1 1 calc R U
H9B H 0.9463 0.5092 0.5311 0.042 Uiso 1 1 calc R U
H9C H 0.8768 0.4589 0.5295 0.042 Uiso 1 1 calc R U
C10 C 0.84391(6) 0.62575(10) 0.59692(10) 0.0227(3) Uani 1 1 d . .
C11 C 0.78096(7) 0.60972(11) 0.60739(11) 0.0291(3) Uani 1 1 d . .
H11 H 0.7726 0.5577 0.6515 0.035 Uiso 1 1 calc R U
C12 C 0.72511(7) 0.67164(12) 0.55149(12) 0.0336(3) Uani 1 1 d . .
C13 C 0.74135(7) 0.75519(11) 0.48139(11) 0.0316(3) Uani 1 1 d . .
H13 H 0.7019 0.7763 0.4280 0.038 Uiso 1 1 calc R U
C14 C 0.79772(7) 0.71985(11) 0.43001(11) 0.0315(3) Uani 1 1 d . .
H14A H 0.8062 0.7682 0.3778 0.038 Uiso 1 1 calc R U
H14B H 0.7880 0.6543 0.3963 0.038 Uiso 1 1 calc R U
C15 C 0.85677(7) 0.71394(10) 0.52693(10) 0.0248(3) Uani 1 1 d . .
C16 C 0.92404(7) 0.70323(11) 0.49691(12) 0.0302(3) Uani 1 1 d . .
H16A H 0.9319 0.7624 0.4568 0.036 Uiso 1 1 calc R U
H16B H 0.9229 0.6446 0.4511 0.036 Uiso 1 1 calc R U
C17 C 0.98196(7) 0.69150(11) 0.59411(12) 0.0305(3) Uani 1 1 d . .
H17A H 0.9993 0.7581 0.6166 0.037 Uiso 1 1 calc R U
H17B H 1.0175 0.6536 0.5731 0.037 Uiso 1 1 calc R U
C18 C 0.84912(7) 0.81516(11) 0.58454(12) 0.0300(3) Uani 1 1 d . .
H18A H 0.8617 0.8064 0.6612 0.036 Uiso 1 1 calc R U
H18B H 0.8774 0.8669 0.5640 0.036 Uiso 1 1 calc R U
C19 C 0.77452(7) 0.84565(12) 0.55002(11) 0.0321(3) Uani 1 1 d . .
H19 H 0.7719 0.9044 0.5028 0.039 Uiso 1 1 calc R U
C20 C 0.74248(8) 0.87532(16) 0.64134(13) 0.0488(5) Uani 1 1 d . .
H20A H 0.6959 0.8896 0.6143 0.073 Uiso 1 1 calc R U
H20B H 0.7643 0.9344 0.6760 0.073 Uiso 1 1 calc R U
H20C H 0.7469 0.8207 0.6916 0.073 Uiso 1 1 calc R U
C21 C 0.61126(7) 0.45904(12) 0.72659(11) 0.0300(3) Uani 1 1 d . .
H21 H 0.6255 0.4015 0.6888 0.036 Uiso 1 1 calc R U
C22 C 0.54630(7) 0.50026(13) 0.65893(12) 0.0358(4) Uani 1 1 d . .
H22A H 0.5336 0.5609 0.6920 0.043 Uiso 1 1 calc R U
H22B H 0.5533 0.5186 0.5891 0.043 Uiso 1 1 calc R U
C23 C 0.49025(7) 0.42346(13) 0.64635(11) 0.0342(4) Uani 1 1 d . .
H23A H 0.5023 0.3641 0.6103 0.041 Uiso 1 1 calc R U
H23B H 0.4501 0.4521 0.6021 0.041 Uiso 1 1 calc R U
C24 C 0.47556(7) 0.39161(11) 0.75295(11) 0.0286(3) Uani 1 1 d . .
C25 C 0.54165(6) 0.35268(10) 0.82585(10) 0.0234(3) Uani 1 1 d . .
H25 H 0.5531 0.2918 0.7901 0.028 Uiso 1 1 calc R U
C26 C 0.60437(6) 0.42226(10) 0.83788(10) 0.0210(3) Uani 1 1 d . .
C27 C 0.44259(8) 0.47988(13) 0.79902(13) 0.0370(4) Uani 1 1 d . .
H27A H 0.4725 0.5366 0.8104 0.055 Uiso 1 1 calc R U
H27B H 0.4326 0.4599 0.8656 0.055 Uiso 1 1 calc R U
H27C H 0.4020 0.4985 0.7500 0.055 Uiso 1 1 calc R U
C28 C 0.42485(8) 0.30441(14) 0.73293(17) 0.0526(5) Uani 1 1 d . .
H28A H 0.3854 0.3256 0.6827 0.079 Uiso 1 1 calc R U
H28B H 0.4132 0.2858 0.7987 0.079 Uiso 1 1 calc R U
H28C H 0.4442 0.2473 0.7048 0.079 Uiso 1 1 calc R U
C29 C 0.60237(8) 0.51572(11) 0.90924(12) 0.0332(3) Uani 1 1 d . .
H29A H 0.6472 0.5372 0.9399 0.050 Uiso 1 1 calc R U
H29B H 0.5800 0.4985 0.9651 0.050 Uiso 1 1 calc R U
H29C H 0.5787 0.5696 0.8671 0.050 Uiso 1 1 calc R U
C30 C 0.66475(6) 0.35634(10) 0.88982(10) 0.0216(3) Uani 1 1 d . .
C31 C 0.72428(6) 0.36087(11) 0.86252(11) 0.0291(3) Uani 1 1 d . .
H31 H 0.7304 0.4070 0.8109 0.035 Uiso 1 1 calc R U
C32 C 0.77985(7) 0.29503(11) 0.91185(11) 0.0293(3) Uani 1 1 d . .
C33 C 0.76820(7) 0.22430(10) 0.99760(11) 0.0269(3) Uani 1 1 d . .
H33 H 0.8103 0.2030 1.0445 0.032 Uiso 1 1 calc R U
C34 C 0.72195(7) 0.27540(11) 1.05951(11) 0.0295(3) Uani 1 1 d . .
H34A H 0.7378 0.3425 1.0831 0.035 Uiso 1 1 calc R U
H34B H 0.7172 0.2354 1.1207 0.035 Uiso 1 1 calc R U
C35 C 0.65594(7) 0.28015(10) 0.97516(10) 0.0233(3) Uani 1 1 d . .
C36 C 0.59581(7) 0.30662(12) 1.02087(11) 0.0315(3) Uani 1 1 d . .
H36A H 0.6041 0.3705 1.0586 0.038 Uiso 1 1 calc R U
H36B H 0.5901 0.2551 1.0719 0.038 Uiso 1 1 calc R U
C37 C 0.53133(7) 0.31501(12) 0.93499(12) 0.0345(4) Uani 1 1 d . .
H37A H 0.5011 0.3610 0.9598 0.041 Uiso 1 1 calc R U
H37B H 0.5100 0.2491 0.9254 0.041 Uiso 1 1 calc R U
C38 C 0.65243(7) 0.17139(10) 0.92770(12) 0.0282(3) Uani 1 1 d . .
H38A H 0.6255 0.1279 0.9623 0.034 Uiso 1 1 calc R U
H38B H 0.6328 0.1728 0.8519 0.034 Uiso 1 1 calc R U
C39 C 0.72538(7) 0.13234(11) 0.94808(11) 0.0285(3) Uani 1 1 d . .
H39 H 0.7301 0.0801 1.0033 0.034 Uiso 1 1 calc R U
C40 C 0.74452(8) 0.08487(14) 0.85181(14) 0.0443(4) Uani 1 1 d . .
H40A H 0.7360 0.1320 0.7936 0.067 Uiso 1 1 calc R U
H40B H 0.7185 0.0247 0.8319 0.067 Uiso 1 1 calc R U
H40C H 0.7912 0.0678 0.8689 0.067 Uiso 1 1 calc R U

loop_
_atom_site_aniso_label
_atom_site_aniso_U_11
_atom_site_aniso_U_22
_atom_site_aniso_U_33
_atom_site_aniso_U_23
_atom_site_aniso_U_13
_atom_site_aniso_U_12
O1 0.0315(5) 0.0283(6) 0.0354(6) 0.0107(4) 0.0059(4) -0.0091(4)
O2 0.0259(6) 0.0660(9) 0.0623(8) 0.0359(7) 0.0028(5) -0.0031(6)
O3 0.0303(6) 0.0564(8) 0.0574(8) 0.0368(6) 0.0034(5) -0.0078(5)
O4 0.0235(5) 0.0506(7) 0.0562(7) 0.0256(6) 0.0114(5) 0.0038(5)
C1 0.0249(7) 0.0237(7) 0.0238(7) 0.0027(5) 0.0087(5) -0.0019(5)
C2 0.0298(7) 0.0271(7) 0.0242(7) 0.0044(5) 0.0076(5) 0.0024(6)
C3 0.0287(7) 0.0285(7) 0.0258(7) -0.0039(6) 0.0035(6) 0.0054(6)
C4 0.0245(7) 0.0239(7) 0.0316(7) -0.0027(6) 0.0050(5) -0.0013(6)
C5 0.0241(6) 0.0192(6) 0.0271(7) -0.0039(5) 0.0080(5) -0.0028(5)
C6 0.0251(6) 0.0188(6) 0.0205(6) -0.0008(5) 0.0069(5) -0.0036(5)
C7 0.0365(9) 0.0350(9) 0.0524(10) -0.0002(8) -0.0067(7) -0.0100(7)
C8 0.0312(8) 0.0403(9) 0.0437(9) 0.0052(7) 0.0159(7) 0.0075(7)
C9 0.0379(8) 0.0227(7) 0.0253(7) -0.0034(6) 0.0096(6) -0.0038(6)
C10 0.0288(7) 0.0202(7) 0.0184(6) -0.0007(5) 0.0035(5) -0.0052(5)
C11 0.0278(7) 0.0294(8) 0.0288(7) 0.0089(6) 0.0034(6) -0.0058(6)
C12 0.0281(7) 0.0368(9) 0.0331(8) 0.0095(6) 0.0005(6) -0.0058(6)
C13 0.0306(7) 0.0325(8) 0.0275(7) 0.0096(6) -0.0030(6) -0.0041(6)
C14 0.0428(8) 0.0279(8) 0.0216(7) 0.0055(6) 0.0021(6) -0.0072(7)
C15 0.0306(7) 0.0211(7) 0.0229(6) 0.0026(5) 0.0067(5) -0.0052(6)
C16 0.0386(8) 0.0254(7) 0.0301(7) 0.0055(6) 0.0154(6) -0.0034(6)
C17 0.0299(7) 0.0251(7) 0.0390(8) 0.0025(6) 0.0132(6) -0.0057(6)
C18 0.0296(7) 0.0230(7) 0.0348(8) -0.0019(6) 0.0015(6) -0.0027(6)
C19 0.0331(8) 0.0303(8) 0.0307(8) 0.0028(6) 0.0021(6) 0.0024(6)
C20 0.0414(9) 0.0642(12) 0.0392(9) -0.0013(9) 0.0051(7) 0.0146(9)
C21 0.0253(7) 0.0403(8) 0.0254(7) 0.0113(6) 0.0078(5) 0.0013(6)
C22 0.0311(8) 0.0521(10) 0.0245(7) 0.0152(7) 0.0067(6) 0.0064(7)
C23 0.0298(7) 0.0460(9) 0.0242(7) -0.0050(6) 0.0000(6) 0.0083(7)
C24 0.0215(7) 0.0296(8) 0.0338(8) -0.0004(6) 0.0040(6) 0.0013(6)
C25 0.0225(6) 0.0209(7) 0.0275(7) -0.0011(5) 0.0072(5) 0.0000(5)
C26 0.0233(6) 0.0205(6) 0.0187(6) 0.0017(5) 0.0036(5) -0.0014(5)
C27 0.0325(8) 0.0435(9) 0.0375(8) 0.0069(7) 0.0133(7) 0.0142(7)
C28 0.0313(9) 0.0444(10) 0.0741(13) 0.0042(9) -0.0057(8) -0.0090(8)
C29 0.0413(8) 0.0229(7) 0.0307(8) -0.0029(6) -0.0024(6) 0.0013(6)
C30 0.0254(6) 0.0196(6) 0.0187(6) 0.0007(5) 0.0023(5) -0.0031(5)
C31 0.0252(7) 0.0316(8) 0.0304(7) 0.0123(6) 0.0058(6) -0.0013(6)
C32 0.0234(7) 0.0307(8) 0.0322(7) 0.0073(6) 0.0028(6) -0.0035(6)
C33 0.0231(6) 0.0269(7) 0.0278(7) 0.0078(6) -0.0009(5) -0.0005(6)
C34 0.0370(8) 0.0282(8) 0.0211(7) 0.0045(6) 0.0016(6) -0.0008(6)
C35 0.0269(7) 0.0216(7) 0.0216(6) 0.0048(5) 0.0059(5) -0.0001(5)
C36 0.0388(8) 0.0317(8) 0.0281(7) 0.0105(6) 0.0164(6) 0.0071(7)
C37 0.0304(8) 0.0357(8) 0.0419(9) 0.0126(7) 0.0176(7) 0.0053(7)
C38 0.0251(7) 0.0203(7) 0.0385(8) 0.0009(6) 0.0053(6) -0.0009(6)
C39 0.0267(7) 0.0235(7) 0.0338(8) 0.0043(6) 0.0034(6) 0.0020(6)
C40 0.0359(8) 0.0487(10) 0.0463(10) -0.0108(8) 0.0043(7) 0.0089(8)

loop_
_atom_type_symbol
_atom_type_description
_atom_type_scat_dispersion_real
_atom_type_scat_dispersion_imag
_atom_type_scat_source
C C 0.0033 0.0016 'International Tables Vol C Tables 4.2.6.8 and 6.1.1.4'
H H 0.0000 0.0000 'International Tables Vol C Tables 4.2.6.8 and 6.1.1.4'
O O 0.0106 0.0060 'International Tables Vol C Tables 4.2.6.8 and 6.1.1.4'

loop_
_geom_angle_atom_site_label_1
_geom_angle_atom_site_label_2
_geom_angle_atom_site_label_3
_geom_angle
C1 O1 H1 109.5
C21 O3 H3 109.5
O1 C1 C2 110.35(11)
O1 C1 C6 108.49(10)
C2 C1 C6 112.81(10)
O1 C1 H1A 108.4
C2 C1 H1A 108.4
C6 C1 H1A 108.4
C3 C2 C1 111.90(11)
C3 C2 H2A 109.2
C1 C2 H2A 109.2
C3 C2 H2B 109.2
C1 C2 H2B 109.2
H2A C2 H2B 107.9
C2 C3 C4 112.53(11)
C2 C3 H3A 109.1
C4 C3 H3A 109.1
C2 C3 H3B 109.1
C4 C3 H3B 109.1
H3A C3 H3B 107.8
C7 C4 C3 107.82(12)
C7 C4 C8 107.54(12)
C3 C4 C8 109.23(12)
C7 C4 C5 108.74(12)
C3 C4 C5 108.60(10)
C8 C4 C5 114.70(12)
C17 C5 C4 112.36(10)
C17 C5 C6 111.41(10)
C4 C5 C6 117.25(11)
C17 C5 H5 104.8
C4 C5 H5 104.8
C6 C5 H5 104.8
C10 C6 C9 108.56(10)
C10 C6 C1 110.69(10)
C9 C6 C1 108.44(11)
C10 C6 C5 106.18(10)
C9 C6 C5 113.31(10)
C1 C6 C5 109.66(10)
C4 C7 H7A 109.5
C4 C7 H7B 109.5
H7A C7 H7B 109.5
C4 C7 H7C 109.5
H7A C7 H7C 109.5
H7B C7 H7C 109.5
C4 C8 H8A 109.5
C4 C8 H8B 109.5
H8A C8 H8B 109.5
C4 C8 H8C 109.5
H8A C8 H8C 109.5
H8B C8 H8C 109.5
C6 C9 H9A 109.5
C6 C9 H9B 109.5
H9A C9 H9B 109.5
C6 C9 H9C 109.5
H9A C9 H9C 109.5
H9B C9 H9C 109.5
C11 C10 C15 118.14(12)
C11 C10 C6 123.55(12)
C15 C10 C6 118.30(11)
C10 C11 C12 121.90(13)
C10 C11 H11 119.1
C12 C11 H11 119.1
O2 C12 C11 121.70(13)
O2 C12 C13 121.37(13)
C11 C12 C13 116.92(12)
C12 C13 C14 108.76(12)
C12 C13 C19 110.54(12)
C14 C13 C19 101.73(11)
C12 C13 H13 111.8
C14 C13 H13 111.8
C19 C13 H13 111.8
C13 C14 C15 101.60(11)
C13 C14 H14A 111.5
C15 C14 H14A 111.5
C13 C14 H14B 111.5
C15 C14 H14B 111.5
H14A C14 H14B 109.3
C16 C15 C10 111.17(11)
C16 C15 C14 113.36(11)
C10 C15 C14 108.01(11)
C16 C15 C18 113.17(11)
C10 C15 C18 109.11(11)
C14 C15 C18 101.49(11)
C15 C16 C17 112.77(11)
C15 C16 H16A 109.0
C17 C16 H16A 109.0
C15 C16 H16B 109.0
C17 C16 H16B 109.0
H16A C16 H16B 107.8
C16 C17 C5 114.43(11)
C16 C17 H17A 108.7
C5 C17 H17A 108.7
C16 C17 H17B 108.7
C5 C17 H17B 108.7
H17A C17 H17B 107.6
C19 C18 C15 106.45(11)
C19 C18 H18A 110.4
C15 C18 H18A 110.4
C19 C18 H18B 110.4
C15 C18 H18B 110.4
H18A C18 H18B 108.6
C20 C19 C18 114.33(12)
C20 C19 C13 115.45(14)
C18 C19 C13 104.18(12)
C20 C19 H19 107.5
C18 C19 H19 107.5
C13 C19 H19 107.5
C19 C20 H20A 109.5
C19 C20 H20B 109.5
H20A C20 H20B 109.5
C19 C20 H20C 109.5
H20A C20 H20C 109.5
H20B C20 H20C 109.5
O3 C21 C22 110.29(12)
O3 C21 C26 108.59(11)
C22 C21 C26 113.34(11)
O3 C21 H21 108.2
C22 C21 H21 108.2
C26 C21 H21 108.2
C23 C22 C21 111.65(13)
C23 C22 H22A 109.3
C21 C22 H22A 109.3
C23 C22 H22B 109.3
C21 C22 H22B 109.3
H22A C22 H22B 108.0
C22 C23 C24 112.50(12)
C22 C23 H23A 109.1
C24 C23 H23A 109.1
C22 C23 H23B 109.1
C24 C23 H23B 109.1
H23A C23 H23B 107.8
C23 C24 C27 109.12(12)
C23 C24 C28 108.39(13)
C27 C24 C28 107.30(13)
C23 C24 C25 108.43(11)
C27 C24 C25 114.73(12)
C28 C24 C25 108.71(12)
C37 C25 C24 112.32(11)
C37 C25 C26 111.87(11)
C24 C25 C26 117.02(11)
C37 C25 H25 104.8
C24 C25 H25 104.8
C26 C25 H25 104.8
C30 C26 C29 108.51(10)
C30 C26 C21 110.61(10)
C29 C26 C21 108.53(11)
C30 C26 C25 106.00(10)
C29 C26 C25 113.72(11)
C21 C26 C25 109.45(10)
C24 C27 H27A 109.5
C24 C27 H27B 109.5
H27A C27 H27B 109.5
C24 C27 H27C 109.5
H27A C27 H27C 109.5
H27B C27 H27C 109.5
C24 C28 H28A 109.5
C24 C28 H28B 109.5
H28A C28 H28B 109.5
C24 C28 H28C 109.5
H28A C28 H28C 109.5
H28B C28 H28C 109.5
C26 C29 H29A 109.5
C26 C29 H29B 109.5
H29A C29 H29B 109.5
C26 C29 H29C 109.5
H29A C29 H29C 109.5
H29B C29 H29C 109.5
C31 C30 C35 118.26(12)
C31 C30 C26 123.42(11)
C35 C30 C26 118.31(11)
C30 C31 C32 121.72(12)
C30 C31 H31 119.1
C32 C31 H31 119.1
O4 C32 C31 121.59(13)
O4 C32 C33 121.36(12)
C31 C32 C33 117.04(12)
C32 C33 C34 108.91(11)
C32 C33 C39 110.61(11)
C34 C33 C39 101.62(11)
C32 C33 H33 111.7
C34 C33 H33 111.7
C39 C33 H33 111.7
C33 C34 C35 101.61(11)
C33 C34 H34A 111.4
C35 C34 H34A 111.4
C33 C34 H34B 111.4
C35 C34 H34B 111.4
H34A C34 H34B 109.3
C36 C35 C30 111.05(11)
C36 C35 C34 113.54(11)
C30 C35 C34 108.02(11)
C36 C35 C38 113.12(11)
C30 C35 C38 109.24(11)
C34 C35 C38 101.35(11)
C35 C36 C37 112.55(12)
C35 C36 H36A 109.1
C37 C36 H36A 109.1
C35 C36 H36B 109.1
C37 C36 H36B 109.1
H36A C36 H36B 107.8
C36 C37 C25 114.26(11)
C36 C37 H37A 108.7
C25 C37 H37A 108.7
C36 C37 H37B 108.7
C25 C37 H37B 108.7
H37A C37 H37B 107.6
C39 C38 C35 106.32(11)
C39 C38 H38A 110.5
C35 C38 H38A 110.5
C39 C38 H38B 110.5
C35 C38 H38B 110.5
H38A C38 H38B 108.7
C40 C39 C38 114.36(12)
C40 C39 C33 115.85(12)
C38 C39 C33 104.29(11)
C40 C39 H39 107.3
C38 C39 H39 107.3
C33 C39 H39 107.3
C39 C40 H40A 109.5
C39 C40 H40B 109.5
H40A C40 H40B 109.5
C39 C40 H40C 109.5
H40A C40 H40C 109.5
H40B C40 H40C 109.5

loop_
_geom_bond_atom_site_label_1
_geom_bond_atom_site_label_2
_geom_bond_distance
O1 C1 1.4253(16)
O1 H1 0.8200
O2 C12 1.2327(17)
O3 C21 1.4263(18)
O3 H3 0.8200
O4 C32 1.2328(17)
C1 C2 1.5190(18)
C1 C6 1.5511(17)
C1 H1A 0.9800
C2 C3 1.516(2)
C2 H2A 0.9700
C2 H2B 0.9700
C3 C4 1.536(2)
C3 H3A 0.9700
C3 H3B 0.9700
C4 C7 1.533(2)
C4 C8 1.537(2)
C4 C5 1.5566(19)
C5 C17 1.5464(18)
C5 C6 1.5658(17)
C5 H5 0.9800
C6 C10 1.5346(18)
C6 C9 1.5477(18)
C7 H7A 0.9600
C7 H7B 0.9600
C7 H7C 0.9600
C8 H8A 0.9600
C8 H8B 0.9600
C8 H8C 0.9600
C9 H9A 0.9600
C9 H9B 0.9600
C9 H9C 0.9600
C10 C11 1.3428(19)
C10 C15 1.5304(18)
C11 C12 1.462(2)
C11 H11 0.9300
C12 C13 1.508(2)
C13 C14 1.524(2)
C13 C19 1.552(2)
C13 H13 0.9800
C14 C15 1.5382(19)
C14 H14A 0.9700
C14 H14B 0.9700
C15 C16 1.5170(19)
C15 C18 1.5539(19)
C16 C17 1.532(2)
C16 H16A 0.9700
C16 H16B 0.9700
C17 H17A 0.9700
C17 H17B 0.9700
C18 C19 1.549(2)
C18 H18A 0.9700
C18 H18B 0.9700
C19 C20 1.517(2)
C19 H19 0.9800
C20 H20A 0.9600
C20 H20B 0.9600
C20 H20C 0.9600
C21 C22 1.5235(19)
C21 C26 1.5468(18)
C21 H21 0.9800
C22 C23 1.515(2)
C22 H22A 0.9700
C22 H22B 0.9700
C23 C24 1.525(2)
C23 H23A 0.9700
C23 H23B 0.9700
C24 C27 1.531(2)
C24 C28 1.536(2)
C24 C25 1.5570(18)
C25 C37 1.5465(19)
C25 C26 1.5606(18)
C25 H25 0.9800
C26 C30 1.5415(17)
C26 C29 1.5449(19)
C27 H27A 0.9600
C27 H27B 0.9600
C27 H27C 0.9600
C28 H28A 0.9600
C28 H28B 0.9600
C28 H28C 0.9600
C29 H29A 0.9600
C29 H29B 0.9600
C29 H29C 0.9600
C30 C31 1.3425(18)
C30 C35 1.5289(17)
C31 C32 1.4635(19)
C31 H31 0.9300
C32 C33 1.5040(19)
C33 C34 1.522(2)
C33 C39 1.5522(19)
C33 H33 0.9800
C34 C35 1.5396(18)
C34 H34A 0.9700
C34 H34B 0.9700
C35 C36 1.5174(19)
C35 C38 1.5575(19)
C36 C37 1.530(2)
C36 H36A 0.9700
C36 H36B 0.9700
C37 H37A 0.9700
C37 H37B 0.9700
C38 C39 1.5490(19)
C38 H38A 0.9700
C38 H38B 0.9700
C39 C40 1.514(2)
C39 H39 0.9800
C40 H40A 0.9600
C40 H40B 0.9600
C40 H40C 0.9600

loop_
_geom_hbond_atom_site_label_D
_geom_hbond_atom_site_label_H
_geom_hbond_atom_site_label_A
_geom_hbond_distance_DH
_geom_hbond_distance_HA
_geom_hbond_distance_DA
_geom_hbond_angle_DHA
O1 H1 O4 0.82 1.99 2.8120(14) 178.5
O3 H3 O2 0.82 2.02 2.8311(15) 168.9

loop_
_geom_torsion_atom_site_label_1
_geom_torsion_atom_site_label_2
_geom_torsion_atom_site_label_3
_geom_torsion_atom_site_label_4
_geom_torsion
O1 C1 C2 C3 178.46(11)
C6 C1 C2 C3 56.93(15)
C1 C2 C3 C4 -59.91(15)
C2 C3 C4 C7 171.50(12)
C2 C3 C4 C8 -71.92(15)
C2 C3 C4 C5 53.84(15)
C7 C4 C5 C17 62.82(15)
C3 C4 C5 C17 179.90(11)
C8 C4 C5 C17 -57.60(15)
C7 C4 C5 C6 -166.19(12)
C3 C4 C5 C6 -49.11(15)
C8 C4 C5 C6 73.39(15)
O1 C1 C6 C10 71.82(13)
C2 C1 C6 C10 -165.60(11)
O1 C1 C6 C9 -47.16(13)
C2 C1 C6 C9 75.42(14)
O1 C1 C6 C5 -171.36(10)
C2 C1 C6 C5 -48.78(14)
C17 C5 C6 C10 -62.12(13)
C4 C5 C6 C10 166.45(11)
C17 C5 C6 C9 56.95(14)
C4 C5 C6 C9 -74.48(14)
C17 C5 C6 C1 178.26(11)
C4 C5 C6 C1 46.83(14)
C9 C6 C10 C11 97.65(15)
C1 C6 C10 C11 -21.26(18)
C5 C6 C10 C11 -140.21(13)
C9 C6 C10 C15 -83.74(13)
C1 C6 C10 C15 157.35(11)
C5 C6 C10 C15 38.40(14)
C15 C10 C11 C12 2.0(2)
C6 C10 C11 C12 -179.37(13)
C10 C11 C12 O2 -179.75(15)
C10 C11 C12 C13 -0.3(2)
O2 C12 C13 C14 -145.34(16)
C11 C12 C13 C14 35.16(18)
O2 C12 C13 C19 103.77(17)
C11 C12 C13 C19 -75.73(17)
C12 C13 C14 C15 -67.90(13)
C19 C13 C14 C15 48.78(13)
C11 C10 C15 C16 -163.07(12)
C6 C10 C15 C16 18.25(16)
C11 C10 C15 C14 -38.11(16)
C6 C10 C15 C14 143.21(12)
C11 C10 C15 C18 71.42(15)
C6 C10 C15 C18 -107.26(13)
C13 C14 C15 C16 -166.95(11)
C13 C14 C15 C10 69.41(13)
C13 C14 C15 C18 -45.27(13)
C10 C15 C16 C17 -54.90(15)
C14 C15 C16 C17 -176.80(12)
C18 C15 C16 C17 68.31(15)
C15 C16 C17 C5 30.91(17)
C4 C5 C17 C16 162.33(12)
C6 C5 C17 C16 28.45(16)
C16 C15 C18 C19 146.41(12)
C10 C15 C18 C19 -89.25(13)
C14 C15 C18 C19 24.60(14)
C15 C18 C19 C20 131.66(14)
C15 C18 C19 C13 4.75(15)
C12 C13 C19 C20 -43.50(17)
C14 C13 C19 C20 -158.88(13)
C12 C13 C19 C18 82.72(14)
C14 C13 C19 C18 -32.66(14)
O3 C21 C22 C23 -177.91(12)
C26 C21 C22 C23 -55.93(17)
C21 C22 C23 C24 59.64(17)
C22 C23 C24 C27 70.66(15)
C22 C23 C24 C28 -172.79(13)
C22 C23 C24 C25 -54.95(16)
C23 C24 C25 C37 -178.04(12)
C27 C24 C25 C37 59.72(16)
C28 C24 C25 C37 -60.40(16)
C23 C24 C25 C26 50.56(16)
C27 C24 C25 C26 -71.69(16)
C28 C24 C25 C26 168.20(13)
O3 C21 C26 C30 -72.34(14)
C22 C21 C26 C30 164.74(12)
O3 C21 C26 C29 46.60(14)
C22 C21 C26 C29 -76.33(15)
O3 C21 C26 C25 171.23(11)
C22 C21 C26 C25 48.31(16)
C37 C25 C26 C30 61.74(13)
C24 C25 C26 C30 -166.65(11)
C37 C25 C26 C29 -57.38(15)
C24 C25 C26 C29 74.23(15)
C37 C25 C26 C21 -178.94(11)
C24 C25 C26 C21 -47.33(15)
C29 C26 C30 C31 -96.40(15)
C21 C26 C30 C31 22.55(18)
C25 C26 C30 C31 141.10(13)
C29 C26 C30 C35 85.00(14)
C21 C26 C30 C35 -156.05(11)
C25 C26 C30 C35 -37.49(14)
C35 C30 C31 C32 0.2(2)
C26 C30 C31 C32 -178.36(13)
C30 C31 C32 O4 176.71(14)
C30 C31 C32 C33 -2.1(2)
O4 C32 C33 C34 147.21(14)
C31 C32 C33 C34 -33.97(17)
O4 C32 C33 C39 -101.92(16)
C31 C32 C33 C39 76.90(16)
C32 C33 C34 C35 67.71(13)
C39 C33 C34 C35 -49.05(12)
C31 C30 C35 C36 162.07(13)
C26 C30 C35 C36 -19.25(16)
C31 C30 C35 C34 36.95(16)
C26 C30 C35 C34 -144.38(11)
C31 C30 C35 C38 -72.48(15)
C26 C30 C35 C38 106.19(13)
C33 C34 C35 C36 167.10(11)
C33 C34 C35 C30 -69.27(13)
C33 C34 C35 C38 45.48(12)
C30 C35 C36 C37 55.76(16)
C34 C35 C36 C37 177.72(12)
C38 C35 C36 C37 -67.48(15)
C35 C36 C37 C25 -31.47(18)
C24 C25 C37 C36 -162.27(13)
C26 C25 C37 C36 -28.32(17)
C36 C35 C38 C39 -146.54(11)
C30 C35 C38 C39 89.22(13)
C34 C35 C38 C39 -24.62(13)
C35 C38 C39 C40 -132.36(13)
C35 C38 C39 C33 -4.83(14)
C32 C33 C39 C40 43.97(16)
C34 C33 C39 C40 159.49(12)
C32 C33 C39 C38 -82.63(14)
C34 C33 C39 C38 32.89(13)
